data_4123813
loop_
_publ_author_name
'Wang, Xiao-Ye'
'Narita, Akimitsu'
'Feng, Xinliang'
'M\"ullen, Klaus'

_publ_section_title
;
 B2N2-Dibenzo[a,e]pentalenes: Effect of the BN Orientation Pattern on
 Antiaromaticity and Optoelectronic Properties.
;
_journal_issue 24
_journal_name_full 'Journal of the American Chemical Society'
_journal_page_first 7668
_journal_page_last 7671
_journal_paper_doi 10.1021/jacs.5b05056
_journal_volume 137
_journal_year 2015
_chemical_formula_moiety 'C30 H30 B2 N2'
_chemical_formula_sum 'C30 H30 B2 N2'
_chemical_formula_weight 440.18
_space_group_crystal_system triclinic
_space_group_IT_number 2
_space_group_name_Hall '-P 1'
_space_group_name_H-M_alt 'P -1'
_symmetry_space_group_name_Hall '-P 1'
_symmetry_space_group_name_H-M 'P -1'
_atom_sites_solution_hydrogens geom
_audit_creation_method SHELXL-2014/7
_cell_angle_alpha 98.694(5)
_cell_angle_beta 98.987(5)
_cell_angle_gamma 107.194(5)
_cell_formula_units_Z 2
_cell_length_a 7.9059(5)
_cell_length_b 12.0886(7)
_cell_length_c 14.4605(9)
_cell_measurement_reflns_used 26639
_cell_measurement_temperature 193(2)
_cell_measurement_theta_max 68.14
_cell_measurement_theta_min 3.16
_cell_volume 1275.20(15)
_computing_cell_refinement 'STOE X-AREA'
_computing_data_collection 'STOE X-AREA'
_computing_data_reduction 'STOE X-RED'
_computing_structure_refinement 'SHELXL-2014/7 (Sheldrick, 2014)'
_computing_structure_solution SHELXT-2014
_diffrn_ambient_temperature 193(2)
_diffrn_detector 'image plate (34 cm diameter)'
_diffrn_detector_area_resol_mean 6.67
_diffrn_detector_type STOE
_diffrn_measured_fraction_theta_full 0.944
_diffrn_measured_fraction_theta_max 0.940
_diffrn_measurement_details ' 1298 frames, detector distance = 40 mm'
_diffrn_measurement_device '2-circle goniometer'
_diffrn_measurement_device_type 'STOE IPDS 2T'
_diffrn_measurement_method 'rotation method'
_diffrn_radiation_type CuK\a
_diffrn_radiation_wavelength 1.54178
_diffrn_reflns_av_R_equivalents 0.0190
_diffrn_reflns_av_unetI/netI 0.0154
_diffrn_reflns_laue_measured_fraction_full 0.944
_diffrn_reflns_laue_measured_fraction_max 0.940
_diffrn_reflns_limit_h_max 9
_diffrn_reflns_limit_h_min -9
_diffrn_reflns_limit_k_max 14
_diffrn_reflns_limit_k_min -14
_diffrn_reflns_limit_l_max 17
_diffrn_reflns_limit_l_min -17
_diffrn_reflns_number 16872
_diffrn_reflns_point_group_measured_fraction_full 0.944
_diffrn_reflns_point_group_measured_fraction_max 0.940
_diffrn_reflns_theta_full 67.679
_diffrn_reflns_theta_max 67.951
_diffrn_reflns_theta_min 3.164
_diffrn_source 'Incoatec microSource Cu'
_exptl_absorpt_coefficient_mu 0.493
_exptl_absorpt_correction_type none
_exptl_crystal_colour colourless
_exptl_crystal_density_diffrn 1.146
_exptl_crystal_description block
_exptl_crystal_F_000 468
_exptl_crystal_size_max 0.17
_exptl_crystal_size_mid 0.14
_exptl_crystal_size_min 0.12
_refine_diff_density_max 0.166
_refine_diff_density_min -0.191
_refine_diff_density_rms 0.037
_refine_ls_extinction_coef 0.031(2)
_refine_ls_extinction_expression Fc^*^=kFc[1+0.001xFc^2^\l^3^/sin(2\q)]^-1/4^
_refine_ls_extinction_method 'SHELXL-2014/7 (Sheldrick 2014'
_refine_ls_goodness_of_fit_ref 1.056
_refine_ls_hydrogen_treatment constr
_refine_ls_matrix_type full
_refine_ls_number_parameters 513
_refine_ls_number_reflns 4376
_refine_ls_number_restraints 486
_refine_ls_restrained_S_all 1.022
_refine_ls_R_factor_all 0.0568
_refine_ls_R_factor_gt 0.0489
_refine_ls_shift/su_max 0.005
_refine_ls_shift/su_mean 0.000
_refine_ls_structure_factor_coef Fsqd
_refine_ls_weighting_details 'w=1/[\s^2^(Fo^2^)+(0.0680P)^2^+0.3291P] where P=(Fo^2^+2Fc^2^)/3'
_refine_ls_weighting_scheme calc
_refine_ls_wR_factor_gt 0.1269
_refine_ls_wR_factor_ref 0.1369
_reflns_Friedel_coverage 0.000
_reflns_number_gt 3741
_reflns_number_total 4376
_reflns_threshold_expression 'I > 2\s(I)'
_cod_data_source_file ja5b05056_si_005.cif
_cod_data_source_block w68
_cod_depositor_comments 'Adding full bibliography for 4123812--4123815.cif.'
_cod_original_cell_volume 1275.20(14)
_cod_database_code 4123813
_shelx_shelxl_version_number 2014/7
_shelx_space_group_comment
;
The symmetry employed for this shelxl refinement is uniquely defined
by the following loop, which should always be used as a source of
symmetry information in preference to the above space-group names.
They are only intended as comments.
;

loop_
_space_group_symop_operation_xyz
'x, y, z'
'-x, -y, -z'

loop_
_atom_site_label
_atom_site_type_symbol
_atom_site_fract_x
_atom_site_fract_y
_atom_site_fract_z
_atom_site_U_iso_or_equiv
_atom_site_adp_type
_atom_site_occupancy
_atom_site_site_symmetry_order
_atom_site_calc_flag
_atom_site_refinement_flags_posn
_atom_site_refinement_flags_adp
_atom_site_refinement_flags_occupancy
_atom_site_disorder_assembly
_atom_site_disorder_group
B1 B 0.940(4) 0.524(3) 0.468(2) 0.0471(11) Uani 0.5 1 d . U P A 1
N2 N 0.948(3) 0.6339(17) 0.5162(13) 0.0425(13) Uani 0.5 1 d . U P A 1
N1 N 0.956(3) 0.5289(18) 0.4735(14) 0.0471(11) Uani 0.5 1 d . U P A 2
B2 B 0.959(4) 0.641(2) 0.5266(19) 0.0425(13) Uani 0.5 1 d . U P A 2
C3 C 0.8757(2) 0.72701(13) 0.48720(10) 0.0407(3) Uani 1 1 d . U . . .
C4 C 0.9545(2) 0.79254(14) 0.42337(11) 0.0493(4) Uani 1 1 d . U . . .
C5 C 0.8827(2) 0.87600(15) 0.39325(13) 0.0583(5) Uani 1 1 d . U . . .
H5 H 0.9373 0.9211 0.3509 0.070 Uiso 1 1 calc R U . . .
C6 C 0.7339(2) 0.89566(14) 0.42298(13) 0.0557(4) Uani 1 1 d . U . . .
C7 C 0.6581(2) 0.83026(13) 0.48583(12) 0.0496(4) Uani 1 1 d . U . . .
H7 H 0.5568 0.8434 0.5074 0.060 Uiso 1 1 calc R U . . .
C8 C 0.7255(2) 0.74604(13) 0.51831(11) 0.0439(4) Uani 1 1 d . U . . .
C9 C 1.1144(3) 0.7719(2) 0.38723(15) 0.0716(6) Uani 1 1 d . U . . .
H9A H 1.0716 0.7008 0.3359 0.107 Uiso 1 1 calc R U . . .
H9B H 1.1983 0.7610 0.4399 0.107 Uiso 1 1 calc R U . . .
H9C H 1.1768 0.8404 0.3625 0.107 Uiso 1 1 calc R U . . .
C10 C 0.6533(3) 0.98354(19) 0.38621(19) 0.0834(7) Uani 1 1 d . U . . .
H10A H 0.5340 0.9717 0.4020 0.125 Uiso 1 1 calc R U . . .
H10B H 0.6406 0.9717 0.3166 0.125 Uiso 1 1 calc R U . . .
H10C H 0.7332 1.0642 0.4162 0.125 Uiso 1 1 calc R U . . .
C11 C 0.6322(3) 0.67337(17) 0.58310(14) 0.0618(5) Uani 1 1 d . U . . .
H11A H 0.5237 0.6936 0.5920 0.093 Uiso 1 1 calc R U . . .
H11B H 0.7149 0.6903 0.6453 0.093 Uiso 1 1 calc R U . . .
H11C H 0.5972 0.5890 0.5541 0.093 Uiso 1 1 calc R U . . .
C12 C 0.9294(2) 0.34428(15) 0.38154(13) 0.0527(4) Uani 1 1 d . U . . .
C13 C 0.8790(2) 0.25170(15) 0.30293(14) 0.0601(5) Uani 1 1 d . U . . .
H13 H 0.9191 0.1853 0.3058 0.072 Uiso 1 1 calc R U . . .
C14 C 0.7689(3) 0.25668(19) 0.21951(17) 0.0721(6) Uani 1 1 d . U . . .
H14 H 0.7343 0.1934 0.1653 0.087 Uiso 1 1 calc R U . . .
C15 C 0.7091(3) 0.35327(19) 0.21484(17) 0.0756(6) Uani 1 1 d . U . . .
H15 H 0.6341 0.3553 0.1574 0.091 Uiso 1 1 calc R U . . .
C16 C 0.7577(3) 0.44670(18) 0.29305(16) 0.0682(5) Uani 1 1 d . U . . .
H16 H 0.7159 0.5123 0.2896 0.082 Uiso 1 1 calc R U . . .
C17 C 0.8680(2) 0.44304(15) 0.37634(13) 0.0562(4) Uani 1 1 d . U . . .
B1A B 0.634(6) 0.647(4) 0.079(3) 0.036(3) Uani 0.315(3) 1 d . U P B 1
N2A N 0.566(4) 0.540(2) -0.0059(18) 0.031(4) Uani 0.315(3) 1 d . U P B 1
N1A N 0.634(4) 0.639(2) 0.0733(18) 0.033(2) Uani 0.315(3) 1 d . U P B 1
B2A B 0.589(6) 0.554(3) -0.007(3) 0.034(3) Uani 0.315(3) 1 d . U P B 1
C3A C 0.7881(4) 0.7556(2) 0.0958(3) 0.0388(7) Uani 0.631(5) 1 d . U P B 1
C4A C 0.7570(7) 0.8633(4) 0.0981(3) 0.0478(10) Uani 0.631(5) 1 d . U P B 1
C5A C 0.9095(12) 0.9686(8) 0.1236(8) 0.0538(15) Uani 0.631(5) 1 d . U P B 1
H5A H 0.8910 1.0425 0.1219 0.065 Uiso 0.631(5) 1 calc R U P B 1
C6A C 1.0848(13) 0.9664(9) 0.1509(7) 0.0508(16) Uani 0.631(5) 1 d . U P B 1
C7A C 1.1124(16) 0.8562(8) 0.1406(10) 0.0523(16) Uani 0.631(5) 1 d . U P B 1
H7A H 1.2321 0.8525 0.1513 0.063 Uiso 0.631(5) 1 calc R U P B 1
C8A C 0.9666(6) 0.7537(4) 0.1150(3) 0.0440(10) Uani 0.631(5) 1 d . U P B 1
C9A C 0.5671(6) 0.8682(4) 0.0739(4) 0.0714(12) Uani 0.631(5) 1 d . U P B 1
H9A1 H 0.5018 0.8422 0.1232 0.107 Uiso 0.631(5) 1 calc R U P B 1
H9A2 H 0.5039 0.8159 0.0117 0.107 Uiso 0.631(5) 1 calc R U P B 1
H9A3 H 0.5722 0.9496 0.0711 0.107 Uiso 0.631(5) 1 calc R U P B 1
C10A C 1.2346(19) 1.0816(10) 0.1902(9) 0.114(4) Uani 0.631(5) 1 d . U P B 1
H10D H 1.2093 1.1426 0.1582 0.170 Uiso 0.631(5) 1 calc R U P B 1
H10E H 1.3494 1.0726 0.1791 0.170 Uiso 0.631(5) 1 calc R U P B 1
H10F H 1.2432 1.1049 0.2591 0.170 Uiso 0.631(5) 1 calc R U P B 1
C11A C 1.0052(5) 0.6380(4) 0.1111(3) 0.0588(10) Uani 0.631(5) 1 d . U P B 1
H11D H 0.9318 0.5900 0.1485 0.088 Uiso 0.631(5) 1 calc R U P B 1
H11E H 1.1340 0.6541 0.1378 0.088 Uiso 0.631(5) 1 calc R U P B 1
H11F H 0.9750 0.5949 0.0444 0.088 Uiso 0.631(5) 1 calc R U P B 1
C12A C 0.3846(7) 0.4901(5) 0.1010(2) 0.0384(10) Uani 0.631(5) 1 d . U P B 1
C13A C 0.2563(9) 0.4350(6) 0.1484(5) 0.0485(13) Uani 0.631(5) 1 d . U P B 1
H13A H 0.1674 0.3605 0.1192 0.058 Uiso 0.631(5) 1 calc R U P B 1
C14A C 0.261(2) 0.4928(15) 0.2417(12) 0.059(3) Uani 0.631(5) 1 d . U P B 1
H14A H 0.1777 0.4583 0.2783 0.071 Uiso 0.631(5) 1 calc R U P B 1
C15A C 0.390(3) 0.5996(19) 0.2765(13) 0.054(3) Uani 0.631(5) 1 d . U P B 1
H15A H 0.3959 0.6358 0.3405 0.065 Uiso 0.631(5) 1 calc R U P B 1
C16A C 0.5097(8) 0.6600(4) 0.2328(4) 0.0450(11) Uani 0.631(5) 1 d . U P B 1
H16A H 0.5902 0.7375 0.2616 0.054 Uiso 0.631(5) 1 calc R U P B 1
C17A C 0.5104(6) 0.6033(4) 0.1421(3) 0.0375(8) Uani 0.631(5) 1 d . U P B 1
B1B N 0.684(5) 0.624(3) 0.002(2) 0.036(3) Uani 0.185(3) 1 d . U P B 2
N2B B 0.557(5) 0.566(3) 0.034(3) 0.038(4) Uani 0.185(3) 1 d . U P B 2
N1B B 0.695(7) 0.637(4) -0.003(4) 0.039(4) Uani 0.185(3) 1 d . U P B 2
B2B N 0.536(3) 0.544(2) 0.034(2) 0.038(3) Uani 0.185(3) 1 d . U P B 2
C3B C 0.8209(7) 0.7483(4) 0.0510(5) 0.0413(11) Uani 0.369(5) 1 d . U P B 2
C4B C 0.7657(14) 0.8491(8) 0.0622(6) 0.055(2) Uani 0.369(5) 1 d . U P B 2
C5B C 0.882(3) 0.9539(16) 0.1014(14) 0.067(4) Uani 0.369(5) 1 d . U P B 2
H5B H 0.8380 1.0189 0.1130 0.080 Uiso 0.369(5) 1 calc R U P B 2
C6B C 1.063(3) 0.9733(17) 0.1264(12) 0.056(3) Uani 0.369(5) 1 d . U P B 2
C7B C 1.115(3) 0.8759(15) 0.1280(18) 0.060(4) Uani 0.369(5) 1 d . U P B 2
H7B H 1.2349 0.8870 0.1599 0.072 Uiso 0.369(5) 1 calc R U P B 2
C8B C 1.0008(11) 0.7590(8) 0.0852(6) 0.0479(18) Uani 0.369(5) 1 d . U P B 2
C9B C 0.5688(14) 0.8412(9) 0.0270(8) 0.098(3) Uani 0.369(5) 1 d . U P B 2
H9B1 H 0.5599 0.9211 0.0348 0.147 Uiso 0.369(5) 1 calc R U P B 2
H9B2 H 0.4919 0.7955 0.0643 0.147 Uiso 0.369(5) 1 calc R U P B 2
H9B3 H 0.5284 0.8019 -0.0408 0.147 Uiso 0.369(5) 1 calc R U P B 2
C10B C 1.215(3) 1.0927(17) 0.1569(13) 0.092(4) Uani 0.369(5) 1 d . U P B 2
H10G H 1.1684 1.1537 0.1844 0.139 Uiso 0.369(5) 1 calc R U P B 2
H10H H 1.2627 1.1140 0.1010 0.139 Uiso 0.369(5) 1 calc R U P B 2
H10I H 1.3130 1.0868 0.2048 0.139 Uiso 0.369(5) 1 calc R U P B 2
C11B C 1.0618(11) 0.6519(6) 0.0750(7) 0.071(2) Uani 0.369(5) 1 d . U P B 2
H11G H 1.0870 0.6349 0.0111 0.107 Uiso 0.369(5) 1 calc R U P B 2
H11H H 0.9661 0.5837 0.0838 0.107 Uiso 0.369(5) 1 calc R U P B 2
H11I H 1.1720 0.6673 0.1236 0.107 Uiso 0.369(5) 1 calc R U P B 2
C12B C 0.3198(11) 0.4402(8) 0.0963(6) 0.0414(15) Uani 0.369(5) 1 d . U P B 2
C13B C 0.2099(16) 0.4111(10) 0.1615(9) 0.049(2) Uani 0.369(5) 1 d . U P B 2
H13B H 0.1176 0.3362 0.1480 0.058 Uiso 0.369(5) 1 calc R U P B 2
C14B C 0.235(4) 0.489(2) 0.2439(18) 0.043(2) Uani 0.369(5) 1 d . U P B 2
H14B H 0.1512 0.4658 0.2836 0.052 Uiso 0.369(5) 1 calc R U P B 2
C15B C 0.370(5) 0.602(3) 0.279(2) 0.051(4) Uani 0.369(5) 1 d . U P B 2
H15B H 0.3815 0.6550 0.3370 0.061 Uiso 0.369(5) 1 calc R U P B 2
C16B C 0.4956(14) 0.6268(8) 0.2050(8) 0.0488(19) Uani 0.369(5) 1 d . U P B 2
H16B H 0.5986 0.6965 0.2204 0.059 Uiso 0.369(5) 1 calc R U P B 2
C17B C 0.4607(10) 0.5499(9) 0.1190(6) 0.0395(17) Uani 0.369(5) 1 d . U P B 2

loop_
_atom_site_aniso_label
_atom_site_aniso_U_11
_atom_site_aniso_U_22
_atom_site_aniso_U_33
_atom_site_aniso_U_23
_atom_site_aniso_U_13
_atom_site_aniso_U_12
B1 0.052(3) 0.0522(15) 0.0495(19) 0.0149(13) 0.0171(19) 0.0305(19)
N2 0.045(2) 0.050(2) 0.040(3) 0.012(2) 0.010(2) 0.0255(17)
N1 0.052(3) 0.0522(15) 0.0495(19) 0.0149(13) 0.0171(19) 0.0305(19)
B2 0.045(2) 0.050(2) 0.040(3) 0.012(2) 0.010(2) 0.0255(17)
C3 0.0379(8) 0.0442(8) 0.0398(7) 0.0049(6) 0.0043(6) 0.0173(6)
C4 0.0454(9) 0.0545(9) 0.0502(9) 0.0119(7) 0.0119(7) 0.0181(7)
C5 0.0589(11) 0.0542(10) 0.0672(11) 0.0236(8) 0.0180(9) 0.0189(8)
C6 0.0572(10) 0.0433(8) 0.0682(11) 0.0126(8) 0.0099(9) 0.0202(8)
C7 0.0438(9) 0.0457(8) 0.0601(10) 0.0036(7) 0.0093(8) 0.0205(7)
C8 0.0397(8) 0.0457(8) 0.0451(8) 0.0040(6) 0.0067(7) 0.0160(7)
C9 0.0625(12) 0.0946(15) 0.0762(13) 0.0316(11) 0.0334(10) 0.0369(11)
C10 0.0943(16) 0.0664(12) 0.1098(18) 0.0366(12) 0.0256(14) 0.0452(12)
C11 0.0557(10) 0.0743(12) 0.0684(11) 0.0246(9) 0.0258(9) 0.0293(9)
C12 0.0531(10) 0.0529(9) 0.0690(11) 0.0230(8) 0.0279(8) 0.0294(8)
C13 0.0567(11) 0.0530(10) 0.0824(12) 0.0210(9) 0.0207(9) 0.0289(8)
C14 0.0661(12) 0.0669(12) 0.0896(14) 0.0177(10) 0.0109(11) 0.0332(10)
C15 0.0712(13) 0.0774(13) 0.0913(15) 0.0257(11) 0.0125(11) 0.0420(11)
C16 0.0660(12) 0.0722(12) 0.0917(14) 0.0356(11) 0.0291(11) 0.0444(10)
C17 0.0608(10) 0.0564(9) 0.0737(11) 0.0280(8) 0.0338(9) 0.0348(8)
B1A 0.034(5) 0.036(3) 0.037(4) 0.000(3) 0.003(4) 0.016(3)
N2A 0.030(7) 0.027(5) 0.035(4) 0.002(3) 0.012(3) 0.006(4)
N1A 0.031(4) 0.031(3) 0.036(4) 0.003(2) 0.007(3) 0.011(2)
B2A 0.029(6) 0.033(5) 0.037(4) 0.009(3) 0.008(4) 0.005(5)
C3A 0.0361(13) 0.0351(12) 0.0409(16) 0.0009(11) 0.0050(12) 0.0103(10)
C4A 0.0497(18) 0.0358(19) 0.057(3) 0.0047(17) 0.011(2) 0.0154(15)
C5A 0.060(4) 0.027(2) 0.065(4) -0.003(2) 0.010(3) 0.008(2)
C6A 0.048(3) 0.038(2) 0.054(5) 0.001(2) 0.005(3) 0.0045(17)
C7A 0.043(2) 0.045(3) 0.065(3) 0.006(3) 0.0101(19) 0.012(2)
C8A 0.0344(19) 0.0411(15) 0.053(3) 0.0052(16) 0.0046(15) 0.0113(13)
C9A 0.061(2) 0.057(2) 0.104(4) 0.021(2) 0.014(2) 0.0307(18)
C10A 0.092(4) 0.049(3) 0.160(10) 0.004(5) -0.010(6) -0.008(2)
C11A 0.037(2) 0.0545(18) 0.082(3) 0.0097(17) -0.0009(16) 0.0208(16)
C12A 0.042(3) 0.034(3) 0.0380(16) 0.005(2) 0.003(2) 0.0162(19)
C13A 0.045(3) 0.047(2) 0.054(3) 0.0121(19) 0.007(2) 0.018(2)
C14A 0.053(5) 0.075(4) 0.059(3) 0.019(3) 0.017(3) 0.031(3)
C15A 0.047(4) 0.078(4) 0.046(4) 0.014(3) 0.004(3) 0.034(3)
C16A 0.047(2) 0.052(2) 0.037(2) -0.0027(16) 0.0028(17) 0.0264(19)
C17A 0.0398(19) 0.035(2) 0.0367(19) -0.0011(16) 0.0009(15) 0.0183(16)
B1B 0.033(5) 0.038(5) 0.039(5) 0.007(4) 0.008(4) 0.012(4)
N2B 0.037(7) 0.036(6) 0.041(7) 0.005(5) 0.010(6) 0.012(4)
N1B 0.036(6) 0.040(5) 0.046(6) 0.011(4) 0.013(4) 0.015(4)
B2B 0.034(6) 0.036(6) 0.044(5) 0.007(4) 0.010(5) 0.013(4)
C3B 0.043(2) 0.034(2) 0.047(3) 0.0065(19) 0.011(2) 0.0137(17)
C4B 0.058(3) 0.047(3) 0.059(5) 0.004(3) 0.004(4) 0.025(2)
C5B 0.069(5) 0.045(5) 0.078(9) -0.005(4) 0.000(4) 0.023(3)
C6B 0.063(5) 0.043(3) 0.052(7) 0.006(4) 0.007(4) 0.007(3)
C7B 0.037(4) 0.045(4) 0.082(8) 0.007(4) 0.001(4) -0.001(3)
C8B 0.039(3) 0.043(3) 0.059(5) 0.003(3) 0.009(3) 0.013(2)
C9B 0.084(4) 0.085(5) 0.116(7) -0.016(5) -0.022(5) 0.057(4)
C10B 0.088(8) 0.057(5) 0.098(8) 0.001(5) 0.005(6) -0.013(5)
C11B 0.049(4) 0.049(3) 0.107(6) -0.001(3) -0.002(3) 0.023(3)
C12B 0.032(4) 0.051(4) 0.050(3) 0.019(3) 0.013(3) 0.020(3)
C13B 0.048(5) 0.058(5) 0.052(3) 0.023(3) 0.020(3) 0.024(3)
C14B 0.041(5) 0.054(5) 0.047(4) 0.022(3) 0.011(3) 0.027(4)
C15B 0.048(7) 0.065(5) 0.052(6) 0.012(4) 0.019(5) 0.032(5)
C16B 0.040(3) 0.050(4) 0.054(5) 0.003(3) 0.007(4) 0.017(3)
C17B 0.034(4) 0.040(5) 0.047(4) 0.013(4) 0.009(4) 0.014(3)

loop_
_atom_type_symbol
_atom_type_description
_atom_type_scat_dispersion_real
_atom_type_scat_dispersion_imag
_atom_type_scat_source
C C 0.0181 0.0091 'International Tables Vol C Tables 4.2.6.8 and 6.1.1.4'
H H 0.0000 0.0000 'International Tables Vol C Tables 4.2.6.8 and 6.1.1.4'
B B 0.0090 0.0039 'International Tables Vol C Tables 4.2.6.8 and 6.1.1.4'
N N 0.0311 0.0180 'International Tables Vol C Tables 4.2.6.8 and 6.1.1.4'

loop_
_geom_angle_atom_site_label_1
_geom_angle_atom_site_label_2
_geom_angle_atom_site_label_3
_geom_angle
_geom_angle_site_symmetry_1
_geom_angle_site_symmetry_3
N2 B1 C17 142(2) . .
N2 B1 B1 108(3) . 2_766
C17 B1 B1 109(3) . 2_766
B1 N2 C3 132.9(17) . .
B1 N2 C12 106.4(16) . 2_766
C3 N2 C12 120.6(12) . 2_766
N1 N1 B2 113(2) 2_766 .
N1 N1 C17 105(2) 2_766 .
B2 N1 C17 140.8(17) . .
C12 B2 N1 104.7(18) 2_766 .
C12 B2 C3 129.1(19) 2_766 .
N1 B2 C3 126(2) . .
C8 C3 C4 119.62(14) . .
C8 C3 N2 121.4(8) . .
C4 C3 N2 119.0(8) . .
C8 C3 B2 120.1(11) . .
C4 C3 B2 120.2(11) . .
C5 C4 C3 119.12(15) . .
C5 C4 C9 120.28(15) . .
C3 C4 C9 120.60(15) . .
C6 C5 C4 122.04(16) . .
C6 C5 H5 119.0 . .
C4 C5 H5 119.0 . .
C7 C6 C5 118.01(15) . .
C7 C6 C10 120.82(17) . .
C5 C6 C10 121.15(17) . .
C6 C7 C8 122.08(15) . .
C6 C7 H7 119.0 . .
C8 C7 H7 119.0 . .
C7 C8 C3 119.13(14) . .
C7 C8 C11 119.76(14) . .
C3 C8 C11 121.07(14) . .
C4 C9 H9A 109.5 . .
C4 C9 H9B 109.5 . .
H9A C9 H9B 109.5 . .
C4 C9 H9C 109.5 . .
H9A C9 H9C 109.5 . .
H9B C9 H9C 109.5 . .
C6 C10 H10A 109.5 . .
C6 C10 H10B 109.5 . .
H10A C10 H10B 109.5 . .
C6 C10 H10C 109.5 . .
H10A C10 H10C 109.5 . .
H10B C10 H10C 109.5 . .
C8 C11 H11A 109.5 . .
C8 C11 H11B 109.5 . .
H11A C11 H11B 109.5 . .
C8 C11 H11C 109.5 . .
H11A C11 H11C 109.5 . .
H11B C11 H11C 109.5 . .
C13 C12 C17 119.70(17) . .
C13 C12 B2 129.3(11) . 2_766
C17 C12 B2 111.0(11) . 2_766
C13 C12 N2 131.8(7) . 2_766
C17 C12 N2 108.5(7) . 2_766
C12 C13 C14 119.42(16) . .
C12 C13 H13 120.3 . .
C14 C13 H13 120.3 . .
C15 C14 C13 120.6(2) . .
C15 C14 H14 119.7 . .
C13 C14 H14 119.7 . .
C16 C15 C14 120.8(2) . .
C16 C15 H15 119.6 . .
C14 C15 H15 119.6 . .
C15 C16 C17 119.12(17) . .
C15 C16 H16 120.4 . .
C17 C16 H16 120.4 . .
C16 C17 C12 120.35(18) . .
C16 C17 B1 132.2(11) . .
C12 C17 B1 107.4(11) . .
C16 C17 N1 134.4(7) . .
C12 C17 N1 105.2(7) . .
B2A B1A C3A 122(3) . .
B2A B1A C17A 108(3) . .
C3A B1A C17A 130(2) . .
B2A B1A N2A 8(3) . .
C3A B1A N2A 130(3) . .
C17A B1A N2A 100(3) . .
N2A N2A N1A 113(4) 2_665 .
N2A N2A B2A 0(3) 2_665 2_665
N1A N2A B2A 113.3(14) . 2_665
N2A N2A C12A 112(3) 2_665 2_665
N1A N2A C12A 135(2) . 2_665
B2A N2A C12A 111.8(13) 2_665 2_665
N2A N2A B1A 112(3) 2_665 .
N1A N2A B1A 2(3) . .
B2A N2A B1A 112(2) 2_665 .
C12A N2A B1A 136(3) 2_665 .
B2A N1A N2A 8(3) . .
B2A N1A C3A 126(3) . .
N2A N1A C3A 134(2) . .
B2A N1A C17A 112(3) . .
N2A N1A C17A 103(2) . .
C3A N1A C17A 122.6(15) . .
N1A B2A C12A 151(4) . 2_665
N1A B2A B1A 2(3) . .
C12A B2A B1A 152(4) 2_665 .
N1A B2A N2A 105(3) . 2_665
C12A B2A N2A 103.7(16) 2_665 2_665
B1A B2A N2A 105(3) . 2_665
N1A B2A B2A 105(4) . 2_665
C12A B2A B2A 104(3) 2_665 2_665
B1A B2A B2A 105(5) . 2_665
N2A B2A B2A 0(2) 2_665 2_665
C4A C3A C8A 119.6(3) . .
C4A C3A B1A 119.2(15) . .
C8A C3A B1A 121.1(15) . .
C4A C3A N1A 121.9(10) . .
C8A C3A N1A 118.5(10) . .
B1A C3A N1A 4(2) . .
C3A C4A C5A 118.0(6) . .
C3A C4A C9A 121.0(4) . .
C5A C4A C9A 121.0(6) . .
C6A C5A C4A 121.8(9) . .
C6A C5A H5A 119.1 . .
C4A C5A H5A 119.1 . .
C5A C6A C7A 118.3(9) . .
C5A C6A C10A 118.4(9) . .
C7A C6A C10A 123.2(9) . .
C8A C7A C6A 120.0(9) . .
C8A C7A H7A 120.0 . .
C6A C7A H7A 120.0 . .
C7A C8A C3A 121.6(6) . .
C7A C8A C11A 117.4(5) . .
C3A C8A C11A 120.9(4) . .
C4A C9A H9A1 109.5 . .
C4A C9A H9A2 109.5 . .
H9A1 C9A H9A2 109.5 . .
C4A C9A H9A3 109.5 . .
H9A1 C9A H9A3 109.5 . .
H9A2 C9A H9A3 109.5 . .
C6A C10A H10D 109.5 . .
C6A C10A H10E 109.5 . .
H10D C10A H10E 109.5 . .
C6A C10A H10F 109.5 . .
H10D C10A H10F 109.5 . .
H10E C10A H10F 109.5 . .
C8A C11A H11D 109.5 . .
C8A C11A H11E 109.5 . .
H11D C11A H11E 109.5 . .
C8A C11A H11F 109.5 . .
H11D C11A H11F 109.5 . .
H11E C11A H11F 109.5 . .
C13A C12A C17A 121.1(4) . .
C13A C12A B2A 127.6(17) . 2_665
C17A C12A B2A 111.3(17) . 2_665
C13A C12A N2A 135.7(11) . 2_665
C17A C12A N2A 103.2(11) . 2_665
B2A C12A N2A 8(3) 2_665 2_665
C12A C13A C14A 117.9(8) . .
C12A C13A H13A 121.0 . .
C14A C13A H13A 121.0 . .
C15A C14A C13A 116.8(14) . .
C15A C14A H14A 121.6 . .
C13A C14A H14A 121.6 . .
C16A C15A C14A 128.2(16) . .
C16A C15A H15A 115.9 . .
C14A C15A H15A 115.9 . .
C15A C16A C17A 115.8(9) . .
C15A C16A H16A 122.1 . .
C17A C16A H16A 122.1 . .
C16A C17A C12A 120.0(4) . .
C16A C17A B1A 127.6(15) . .
C12A C17A B1A 112.4(15) . .
C16A C17A N1A 131.4(10) . .
C12A C17A N1A 108.5(10) . .
B1A C17A N1A 4(2) . .
N2B B1B B2B 6(4) . .
N2B B1B C12B 110(4) . 2_665
B2B B1B C12B 104.4(18) . 2_665
N2B B1B C3B 127(4) . .
B2B B1B C3B 132(2) . .
C12B B1B C3B 123.5(18) 2_665 .
B1B N2B N1B 3(4) . .
B1B N2B B2B 109(4) . 2_665
N1B N2B B2B 110(3) . 2_665
B1B N2B C17B 149(5) . .
N1B N2B C17B 148(3) . .
B2B N2B C17B 102.3(15) 2_665 .
B1B N2B N2B 114(5) . 2_665
N1B N2B N2B 115(4) . 2_665
B2B N2B N2B 6(2) 2_665 2_665
C17B N2B N2B 97(3) . 2_665
N2B N1B C3B 123(3) . .
N2B N1B C12B 102(3) . 2_665
C3B N1B C12B 135(3) . 2_665
N2B N1B B2B 5(3) . .
C3B N1B B2B 127(4) . .
C12B N1B B2B 97(3) 2_665 .
B2B B2B N2B 8(2) 2_665 2_665
B2B B2B C17B 119(2) 2_665 .
N2B B2B C17B 111.5(18) 2_665 .
B2B B2B B1B 107(3) 2_665 .
N2B B2B B1B 114.1(14) 2_665 .
C17B B2B B1B 134(2) . .
B2B B2B N1B 107(3) 2_665 .
N2B B2B N1B 114(2) 2_665 .
C17B B2B N1B 134(3) . .
B1B B2B N1B 3(3) . .
C8B C3B C4B 119.9(6) . .
C8B C3B N1B 120(2) . .
C4B C3B N1B 120(2) . .
C8B C3B B1B 119.1(14) . .
C4B C3B B1B 121.0(14) . .
N1B C3B B1B 6(3) . .
C5B C4B C3B 121.1(12) . .
C5B C4B C9B 117.2(11) . .
C3B C4B C9B 121.7(8) . .
C4B C5B C6B 122.3(17) . .
C4B C5B H5B 118.9 . .
C6B C5B H5B 118.9 . .
C7B C6B C5B 116.5(18) . .
C7B C6B C10B 115.8(18) . .
C5B C6B C10B 127.6(18) . .
C6B C7B C8B 124.0(18) . .
C6B C7B H7B 118.0 . .
C8B C7B H7B 118.0 . .
C3B C8B C7B 114.5(10) . .
C3B C8B C11B 120.6(7) . .
C7B C8B C11B 124.9(11) . .
C4B C9B H9B1 109.5 . .
C4B C9B H9B2 109.5 . .
H9B1 C9B H9B2 109.5 . .
C4B C9B H9B3 109.5 . .
H9B1 C9B H9B3 109.5 . .
H9B2 C9B H9B3 109.5 . .
C6B C10B H10G 109.5 . .
C6B C10B H10H 109.5 . .
H10G C10B H10H 109.5 . .
C6B C10B H10I 109.5 . .
H10G C10B H10I 109.5 . .
H10H C10B H10I 109.5 . .
C8B C11B H11G 109.5 . .
C8B C11B H11H 109.5 . .
H11G C11B H11H 109.5 . .
C8B C11B H11I 109.5 . .
H11G C11B H11I 109.5 . .
H11H C11B H11I 109.5 . .
C13B C12B C17B 119.2(8) . .
C13B C12B N1B 125.3(18) . 2_665
C17B C12B N1B 115.5(17) . 2_665
C13B C12B B1B 131.7(12) . 2_665
C17B C12B B1B 109.0(12) . 2_665
N1B C12B B1B 7(2) 2_665 2_665
C14B C13B C12B 120.1(13) . .
C14B C13B H13B 120.0 . .
C12B C13B H13B 120.0 . .
C13B C14B C15B 128(2) . .
C13B C14B H14B 115.9 . .
C15B C14B H14B 115.9 . .
C14B C15B C16B 109(2) . .
C14B C15B H15B 125.4 . .
C16B C15B H15B 125.4 . .
C17B C16B C15B 121.5(14) . .
C17B C16B H16B 119.2 . .
C15B C16B H16B 119.2 . .
C16B C17B C12B 121.5(7) . .
C16B C17B B2B 137.4(14) . .
C12B C17B B2B 101.1(13) . .
C16B C17B N2B 128.3(16) . .
C12B C17B N2B 110.2(16) . .
B2B C17B N2B 10(2) . .

loop_
_geom_bond_atom_site_label_1
_geom_bond_atom_site_label_2
_geom_bond_distance
_geom_bond_site_symmetry_2
B1 N2 1.38(3) .
B1 C17 1.44(3) .
B1 B1 1.52(5) 2_766
N2 C3 1.490(19) .
N2 C12 1.574(19) 2_766
N1 N1 1.36(4) 2_766
N1 B2 1.45(3) .
N1 C17 1.537(19) .
B2 C12 1.43(3) 2_766
B2 C3 1.52(3) .
C3 C8 1.401(2) .
C3 C4 1.406(2) .
C4 C5 1.387(2) .
C4 C9 1.512(2) .
C5 C6 1.385(2) .
C5 H5 0.9500 .
C6 C7 1.385(2) .
C6 C10 1.510(2) .
C7 C8 1.389(2) .
C7 H7 0.9500 .
C8 C11 1.508(2) .
C9 H9A 0.9800 .
C9 H9B 0.9800 .
C9 H9C 0.9800 .
C10 H10A 0.9800 .
C10 H10B 0.9800 .
C10 H10C 0.9800 .
C11 H11A 0.9800 .
C11 H11B 0.9800 .
C11 H11C 0.9800 .
C12 C13 1.383(3) .
C12 C17 1.423(2) .
C12 B2 1.43(3) 2_766
C12 N2 1.574(19) 2_766
C13 C14 1.393(3) .
C13 H13 0.9500 .
C14 C15 1.390(3) .
C14 H14 0.9500 .
C15 C16 1.387(3) .
C15 H15 0.9500 .
C16 C17 1.387(3) .
C16 H16 0.9500 .
B1A B2A 1.46(4) .
B1A C3A 1.46(4) .
B1A C17A 1.48(4) .
B1A N2A 1.53(5) .
N2A N2A 1.25(6) 2_665
N2A N1A 1.43(3) .
N2A B2A 1.469(19) 2_665
N2A C12A 1.51(3) 2_665
N1A B2A 1.35(5) .
N1A C3A 1.52(3) .
N1A C17A 1.52(3) .
B2A C12A 1.45(4) 2_665
B2A N2A 1.469(18) 2_665
B2A B2A 1.69(9) 2_665
C3A C4A 1.391(5) .
C3A C8A 1.402(5) .
C4A C5A 1.422(9) .
C4A C9A 1.507(7) .
C5A C6A 1.390(12) .
C5A H5A 0.9500 .
C6A C7A 1.402(11) .
C6A C10A 1.497(13) .
C7A C8A 1.373(11) .
C7A H7A 0.9500 .
C8A C11A 1.512(6) .
C9A H9A1 0.9800 .
C9A H9A2 0.9800 .
C9A H9A3 0.9800 .
C10A H10D 0.9800 .
C10A H10E 0.9800 .
C10A H10F 0.9800 .
C11A H11D 0.9800 .
C11A H11E 0.9800 .
C11A H11F 0.9800 .
C12A C13A 1.378(6) .
C12A C17A 1.407(5) .
C12A B2A 1.45(4) 2_665
C12A N2A 1.51(3) 2_665
C13A C14A 1.412(17) .
C13A H13A 0.9500 .
C14A C15A 1.35(2) .
C14A H14A 0.9500 .
C15A C16A 1.32(2) .
C15A H15A 0.9500 .
C16A C17A 1.387(5) .
C16A H16A 0.9500 .
B1B N2B 1.24(5) .
B1B B2B 1.46(2) .
B1B C12B 1.51(3) 2_665
B1B C3B 1.55(3) .
N2B N1B 1.41(4) .
N2B B2B 1.45(2) 2_665
N2B C17B 1.55(4) .
N2B N2B 1.66(9) 2_665
N1B C3B 1.43(5) .
N1B C12B 1.49(5) 2_665
N1B B2B 1.63(5) .
B2B B2B 1.25(6) 2_665
B2B N2B 1.45(2) 2_665
B2B C17B 1.45(3) .
C3B C8B 1.391(10) .
C3B C4B 1.406(10) .
C4B C5B 1.304(17) .
C4B C9B 1.530(13) .
C5B C6B 1.36(2) .
C5B H5B 0.9500 .
C6B C7B 1.36(2) .
C6B C10B 1.53(2) .
C7B C8B 1.41(2) .
C7B H7B 0.9500 .
C8B C11B 1.505(11) .
C9B H9B1 0.9800 .
C9B H9B2 0.9800 .
C9B H9B3 0.9800 .
C10B H10G 0.9800 .
C10B H10H 0.9800 .
C10B H10I 0.9800 .
C11B H11G 0.9800 .
C11B H11H 0.9800 .
C11B H11I 0.9800 .
C12B C13B 1.394(9) .
C12B C17B 1.409(8) .
C12B N1B 1.49(5) 2_665
C12B B1B 1.51(3) 2_665
C13B C14B 1.35(3) .
C13B H13B 0.9500 .
C14B C15B 1.42(4) .
C14B H14B 0.9500 .
C15B C16B 1.57(3) .
C15B H15B 0.9500 .
C16B C17B 1.370(10) .
C16B H16B 0.9500 .

loop_
_geom_torsion_atom_site_label_1
_geom_torsion_atom_site_label_2
_geom_torsion_atom_site_label_3
_geom_torsion_atom_site_label_4
_geom_torsion
_geom_torsion_site_symmetry_1
_geom_torsion_site_symmetry_4
C17 B1 N2 C3 0(6) . .
B1 B1 N2 C3 173(2) 2_766 .
C17 B1 N2 C12 -177(3) . 2_766
B1 B1 N2 C12 -4(3) 2_766 2_766
N1 N1 B2 C12 4(3) 2_766 2_766
C17 N1 B2 C12 176(2) . 2_766
N1 N1 B2 C3 179(2) 2_766 .
C17 N1 B2 C3 -9(5) . .
B1 N2 C3 C8 106(2) . .
C12 N2 C3 C8 -78.4(15) 2_766 .
B1 N2 C3 C4 -71(3) . .
C12 N2 C3 C4 104.9(12) 2_766 .
C12 B2 C3 C8 -75(3) 2_766 .
N1 B2 C3 C8 112(2) . .
C12 B2 C3 C4 102(2) 2_766 .
N1 B2 C3 C4 -72(3) . .
C8 C3 C4 C5 0.7(2) . .
N2 C3 C4 C5 177.5(8) . .
B2 C3 C4 C5 -175.8(12) . .
C8 C3 C4 C9 -178.78(16) . .
N2 C3 C4 C9 -2.0(9) . .
B2 C3 C4 C9 4.7(12) . .
C3 C4 C5 C6 -1.0(3) . .
C9 C4 C5 C6 178.52(17) . .
C4 C5 C6 C7 1.0(3) . .
C4 C5 C6 C10 -177.54(18) . .
C5 C6 C7 C8 -0.7(3) . .
C10 C6 C7 C8 177.81(17) . .
C6 C7 C8 C3 0.5(2) . .
C6 C7 C8 C11 -177.14(16) . .
C4 C3 C8 C7 -0.5(2) . .
N2 C3 C8 C7 -177.1(8) . .
B2 C3 C8 C7 176.1(12) . .
C4 C3 C8 C11 177.10(15) . .
N2 C3 C8 C11 0.4(9) . .
B2 C3 C8 C11 -6.3(12) . .
C17 C12 C13 C14 0.2(3) . .
B2 C12 C13 C14 -179.7(15) 2_766 .
N2 C12 C13 C14 -179.2(10) 2_766 .
C12 C13 C14 C15 -0.2(3) . .
C13 C14 C15 C16 0.0(3) . .
C14 C15 C16 C17 0.4(3) . .
C15 C16 C17 C12 -0.4(3) . .
C15 C16 C17 B1 -179.4(17) . .
C15 C16 C17 N1 176.7(11) . .
C13 C12 C17 C16 0.2(2) . .
B2 C12 C17 C16 -180.0(12) 2_766 .
N2 C12 C17 C16 179.7(8) 2_766 .
C13 C12 C17 B1 179.4(13) . .
N2 C12 C17 B1 -1.1(15) 2_766 .
C13 C12 C17 N1 -177.7(8) . .
B2 C12 C17 N1 2.2(15) 2_766 .
N2 B1 C17 C16 -5(5) . .
B1 B1 C17 C16 -177.6(18) 2_766 .
N2 B1 C17 C12 176(4) . .
B1 B1 C17 C12 3(3) 2_766 .
N1 N1 C17 C16 178.0(13) 2_766 .
B2 N1 C17 C16 6(4) . .
N1 N1 C17 C12 -5(2) 2_766 .
B2 N1 C17 C12 -177(3) . .
B2A B1A N2A N2A 178(21) . 2_665
C3A B1A N2A N2A 176(3) . 2_665
C17A B1A N2A N2A 2(4) . 2_665
B2A B1A N2A N1A 58(97) . .
C3A B1A N2A N1A 56(93) . .
C17A B1A N2A N1A -119(95) . .
B2A B1A N2A B2A 178(18) . 2_665
C3A B1A N2A B2A 177(3) . 2_665
C17A B1A N2A B2A 2(2) . 2_665
B2A B1A N2A C12A -3(15) . 2_665
C3A B1A N2A C12A -5(6) . 2_665
C17A B1A N2A C12A -180(2) . 2_665
N2A N2A N1A B2A 178(21) 2_665 .
B2A N2A N1A B2A 178(18) 2_665 .
C12A N2A N1A B2A -1(16) 2_665 .
B1A N2A N1A B2A -121(98) . .
N2A N2A N1A C3A 179(3) 2_665 .
B2A N2A N1A C3A 179(2) 2_665 .
C12A N2A N1A C3A 0(5) 2_665 .
B1A N2A N1A C3A -121(96) . .
N2A N2A N1A C17A -1(3) 2_665 .
B2A N2A N1A C17A -0.5(17) 2_665 .
C12A N2A N1A C17A 180(2) 2_665 .
B1A N2A N1A C17A 60(94) . .
N2A N1A B2A C12A 178(25) . 2_665
C3A N1A B2A C12A -1(9) . 2_665
C17A N1A B2A C12A 179(6) . 2_665
N2A N1A B2A B1A 78(100) . .
C3A N1A B2A B1A -101(100) . .
C17A N1A B2A B1A 79(100) . .
N2A N1A B2A N2A -2(17) . 2_665
C3A N1A B2A N2A 179.3(18) . 2_665
C17A N1A B2A N2A 0(3) . 2_665
N2A N1A B2A B2A -1(15) . 2_665
C3A N1A B2A B2A 179(2) . 2_665
C17A N1A B2A B2A 0(4) . 2_665
C3A B1A B2A N1A 76(100) . .
C17A B1A B2A N1A -99(100) . .
N2A B1A B2A N1A -102(100) . .
C3A B1A B2A C12A -7(8) . 2_665
C17A B1A B2A C12A 178(6) . 2_665
N2A B1A B2A C12A 175(24) . 2_665
C3A B1A B2A N2A 177(2) . 2_665
C17A B1A B2A N2A 2(3) . 2_665
N2A B1A B2A N2A -2(17) . 2_665
C3A B1A B2A B2A 177(3) . 2_665
C17A B1A B2A B2A 2(4) . 2_665
N2A B1A B2A B2A -1(15) . 2_665
B2A B1A C3A C4A 115(3) . .
C17A B1A C3A C4A -72(4) . .
N2A B1A C3A C4A 115(3) . .
B2A B1A C3A C8A -69(3) . .
C17A B1A C3A C8A 104(3) . .
N2A B1A C3A C8A -69(4) . .
B2A B1A C3A N1A -20(35) . .
C17A B1A C3A N1A 153(40) . .
N2A B1A C3A N1A -20(34) . .
B2A N1A C3A C4A 110(3) . .
N2A N1A C3A C4A 110(3) . .
C17A N1A C3A C4A -70(2) . .
B2A N1A C3A C8A -70(3) . .
N2A N1A C3A C8A -70(3) . .
C17A N1A C3A C8A 109.5(17) . .
B2A N1A C3A B1A 157(40) . .
N2A N1A C3A B1A 157(40) . .
C17A N1A C3A B1A -24(36) . .
C8A C3A C4A C5A -2.2(7) . .
B1A C3A C4A C5A 174.3(18) . .
N1A C3A C4A C5A 177.5(13) . .
C8A C3A C4A C9A 177.5(4) . .
B1A C3A C4A C9A -6.0(18) . .
N1A C3A C4A C9A -2.7(13) . .
C3A C4A C5A C6A -3.6(12) . .
C9A C4A C5A C6A 176.6(8) . .
C4A C5A C6A C7A 8.5(15) . .
C4A C5A C6A C10A -171.2(10) . .
C5A C6A C7A C8A -7.6(16) . .
C10A C6A C7A C8A 172.1(11) . .
C6A C7A C8A C3A 2.0(14) . .
C6A C7A C8A C11A -176.3(8) . .
C4A C3A C8A C7A 3.0(8) . .
B1A C3A C8A C7A -173.3(19) . .
N1A C3A C8A C7A -176.7(13) . .
C4A C3A C8A C11A -178.8(4) . .
B1A C3A C8A C11A 4.9(18) . .
N1A C3A C8A C11A 1.5(12) . .
C17A C12A C13A C14A -3.4(11) . .
B2A C12A C13A C14A 177(2) 2_665 .
N2A C12A C13A C14A 176.6(16) 2_665 .
C12A C13A C14A C15A 1.3(19) . .
C13A C14A C15A C16A 3(3) . .
C14A C15A C16A C17A -5(3) . .
C15A C16A C17A C12A 2.1(13) . .
C15A C16A C17A B1A -177(2) . .
C15A C16A C17A N1A -174.9(17) . .
C13A C12A C17A C16A 1.7(7) . .
B2A C12A C17A C16A -178.6(17) 2_665 .
N2A C12A C17A C16A -178.3(11) 2_665 .
C13A C12A C17A B1A -179.0(17) . .
B2A C12A C17A B1A 1(2) 2_665 .
N2A C12A C17A B1A 1.0(18) 2_665 .
C13A C12A C17A N1A 179.3(11) . .
B2A C12A C17A N1A -0.9(19) 2_665 .
N2A C12A C17A N1A -0.6(16) 2_665 .
B2A B1A C17A C16A 177.1(18) . .
C3A B1A C17A C16A 3(4) . .
N2A B1A C17A C16A 177.6(13) . .
B2A B1A C17A C12A -2(3) . .
C3A B1A C17A C12A -176(3) . .
N2A B1A C17A C12A -2(3) . .
B2A B1A C17A N1A 20(33) . .
C3A B1A C17A N1A -154(37) . .
N2A B1A C17A N1A 20(33) . .
B2A N1A C17A C16A 178(2) . .
N2A N1A C17A C16A 178.1(12) . .
C3A N1A C17A C16A -2(3) . .
B2A N1A C17A C12A 1(3) . .
N2A N1A C17A C12A 0.9(19) . .
C3A N1A C17A C12A -179.0(15) . .
B2A N1A C17A B1A -158(36) . .
N2A N1A C17A B1A -158(36) . .
C3A N1A C17A B1A 22(33) . .
B2B B1B N2B N1B -137(57) . .
C12B B1B N2B N1B -105(65) 2_665 .
C3B B1B N2B N1B 71(63) . .
B2B B1B N2B B2B -28(28) . 2_665
C12B B1B N2B B2B 4(4) 2_665 2_665
C3B B1B N2B B2B -179(2) . 2_665
B2B B1B N2B C17B 141(35) . .
C12B B1B N2B C17B 173(6) 2_665 .
C3B B1B N2B C17B -11(11) . .
B2B B1B N2B N2B -25(26) . 2_665
C12B B1B N2B N2B 7(6) 2_665 2_665
C3B B1B N2B N2B -177(3) . 2_665
B1B N2B N1B C3B -103(65) . .
B2B N2B N1B C3B -175(3) 2_665 .
C17B N2B N1B C3B 0(7) . .
N2B N2B N1B C3B -172(5) 2_665 .
B1B N2B N1B C12B 71(63) . 2_665
B2B N2B N1B C12B -1(3) 2_665 2_665
C17B N2B N1B C12B 174(5) . 2_665
N2B N2B N1B C12B 2(4) 2_665 2_665
B1B N2B N1B B2B 46(61) . .
B2B N2B N1B B2B -25(28) 2_665 .
C17B N2B N1B B2B 150(32) . .
N2B N2B N1B B2B -23(25) 2_665 .
N2B B1B B2B B2B 148(32) . 2_665
C12B B1B B2B B2B -1(3) 2_665 2_665
C3B B1B B2B B2B 179(4) . 2_665
N2B B1B B2B N2B 151(29) . 2_665
C12B B1B B2B N2B 2(2) 2_665 2_665
C3B B1B B2B N2B -178(2) . 2_665
N2B B1B B2B C17B -30(28) . .
C12B B1B B2B C17B -179(3) 2_665 .
C3B B1B B2B C17B 1(4) . .
N2B B1B B2B N1B 53(66) . .
C12B B1B B2B N1B -96(70) 2_665 .
C3B B1B B2B N1B 83(70) . .
N2B N1B B2B B2B 151(31) . 2_665
C3B N1B B2B B2B -176(3) . 2_665
C12B N1B B2B B2B -5(5) 2_665 2_665
N2B N1B B2B N2B 154(29) . 2_665
C3B N1B B2B N2B -174(4) . 2_665
C12B N1B B2B N2B -2(3) 2_665 2_665
N2B N1B B2B C17B -23(26) . .
C3B N1B B2B C17B 9(8) . .
C12B N1B B2B C17B -179(2) 2_665 .
N2B N1B B2B B1B -123(69) . .
C3B N1B B2B B1B -91(71) . .
C12B N1B B2B B1B 81(69) 2_665 .
N2B N1B C3B C8B 109(3) . .
C12B N1B C3B C8B -63(5) 2_665 .
B2B N1B C3B C8B 105(4) . .
N2B N1B C3B C4B -77(4) . .
C12B N1B C3B C4B 111(5) 2_665 .
B2B N1B C3B C4B -80(5) . .
N2B N1B C3B B1B 28(31) . .
C12B N1B C3B B1B -143(38) 2_665 .
B2B N1B C3B B1B 25(30) . .
N2B B1B C3B C8B 111(4) . .
B2B B1B C3B C8B 107(3) . .
C12B B1B C3B C8B -73(3) 2_665 .
N2B B1B C3B C4B -68(5) . .
B2B B1B C3B C4B -72(3) . .
C12B B1B C3B C4B 108(2) 2_665 .
N2B B1B C3B N1B -146(37) . .
B2B B1B C3B N1B -150(36) . .
C12B B1B C3B N1B 30(31) 2_665 .
C8B C3B C4B C5B 2.3(16) . .
N1B C3B C4B C5B -172(2) . .
B1B C3B C4B C5B -178.6(18) . .
C8B C3B C4B C9B -179.2(7) . .
N1B C3B C4B C9B 6(2) . .
B1B C3B C4B C9B -0.1(17) . .
C3B C4B C5B C6B 5(3) . .
C9B C4B C5B C6B -173.1(16) . .
C4B C5B C6B C7B -14(3) . .
C4B C5B C6B C10B 168.9(19) . .
C5B C6B C7B C8B 15(3) . .
C10B C6B C7B C8B -167.0(18) . .
C4B C3B C8B C7B -1.0(14) . .
N1B C3B C8B C7B 173(2) . .
B1B C3B C8B C7B 179.8(17) . .
C4B C3B C8B C11B 179.2(7) . .
N1B C3B C8B C11B -6(2) . .
B1B C3B C8B C11B 0.0(16) . .
C6B C7B C8B C3B -8(3) . .
C6B C7B C8B C11B 171.7(16) . .
C17B C12B C13B C14B 2.4(19) . .
N1B C12B C13B C14B -179(3) 2_665 .
B1B C12B C13B C14B -175(2) 2_665 .
C12B C13B C14B C15B -3(3) . .
C13B C14B C15B C16B 0(4) . .
C14B C15B C16B C17B 5(3) . .
C15B C16B C17B C12B -6(2) . .
C15B C16B C17B B2B 176(2) . .
C15B C16B C17B N2B 172(3) . .
C13B C12B C17B C16B 2.1(13) . .
N1B C12B C17B C16B -177(2) 2_665 .
B1B C12B C17B C16B -179.6(15) 2_665 .
C13B C12B C17B B2B -179.2(14) . .
N1B C12B C17B B2B 2(2) 2_665 .
B1B C12B C17B B2B -1(2) 2_665 .
C13B C12B C17B N2B -176.5(18) . .
N1B C12B C17B N2B 5(3) 2_665 .
B1B C12B C17B N2B 1.8(18) 2_665 .
B2B B2B C17B C16B -180(2) 2_665 .
N2B B2B C17B C16B 176.8(17) 2_665 .
B1B B2B C17B C16B -2(4) . .
N1B B2B C17B C16B -6(5) . .
B2B B2B C17B C12B 2(4) 2_665 .
N2B B2B C17B C12B -1.5(8) 2_665 .
B1B B2B C17B C12B 179(2) . .
N1B B2B C17B C12B 176(4) . .
B2B B2B C17B N2B -163(19) 2_665 .
N2B B2B C17B N2B -166(16) 2_665 .
B1B B2B C17B N2B 15(14) . .
N1B B2B C17B N2B 12(13) . .
B1B N2B C17B C16B 10(9) . .
N1B N2B C17B C16B 4(6) . .
B2B N2B C17B C16B 178.6(9) 2_665 .
N2B N2B C17B C16B 177(2) 2_665 .
B1B N2B C17B C12B -172(8) . .
N1B N2B C17B C12B -178(5) . .
B2B N2B C17B C12B -2.9(17) 2_665 .
N2B N2B C17B C12B -5(4) 2_665 .
B1B N2B C17B B2B -155(23) . .
N1B N2B C17B B2B -162(20) . .
B2B N2B C17B B2B 14(15) 2_665 .
N2B N2B C17B B2B 12(13) 2_665 .
